data_2213932
loop_
_publ_author_name
'Yathirajan, H. S.'
'Mayekar, Anil N.'
'Sarojini, B. K.'
'Narayana,  B.'
'Bolte, Michael'

_publ_section_title
;
 4,8-Dihydroxy-2-methyl-1,2,3,4-tetrahydroisoquinolinium chloride
 monohydrate
;
_journal_coeditor_code PV2011
_journal_issue 6
_journal_name_full 'Acta Crystallographica Section E'
_journal_page_first o2885
_journal_page_last o2885
_journal_paper_doi 10.1107/S1600536807022003
_journal_volume 63
_journal_year 2007
_chemical_formula_iupac 'C10 H14 N O2 +, Cl -, H2 O'
_chemical_formula_moiety 'C10 H14 N O2 +, Cl -, H2 O'
_chemical_formula_sum 'C10 H16 Cl N O3'
_chemical_formula_weight 233.69
_chemical_name_systematic
;
4,8-Dihydroxy-2-methyl-1,2,3,4-tetrahydroisoquinolinium chloride monohydrate
;
_space_group_IT_number 19
_symmetry_cell_setting orthorhombic
_symmetry_space_group_name_Hall 'P 2ac 2ab'
_symmetry_space_group_name_H-M 'P 21 21 21'
_atom_sites_solution_hydrogens geom
_atom_sites_solution_primary direct
_atom_sites_solution_secondary difmap
_audit_creation_method SHELXL-97
_cell_angle_alpha 90.00
_cell_angle_beta 90.00
_cell_angle_gamma 90.00
_cell_formula_units_Z 4
_cell_length_a 7.3919(7)
_cell_length_b 7.4823(7)
_cell_length_c 20.4655(17)
_cell_measurement_reflns_used 5354
_cell_measurement_temperature 173(2)
_cell_measurement_theta_max 27.2
_cell_measurement_theta_min 3.1
_cell_volume 1131.91(18)
_computing_cell_refinement X-AREA
_computing_data_collection 'X-AREA (Stoe & Cie, 2001)'
_computing_data_reduction X-AREA
_computing_molecular_graphics 'PLATON (Spek, 2003)'
_computing_publication_material SHELXL97
_computing_structure_refinement 'SHELXL97 (Sheldrick, 1997)'
_computing_structure_solution 'SHELXS97 (Sheldrick, 1997)'
_diffrn_ambient_temperature 173(2)
_diffrn_measured_fraction_theta_full 0.997
_diffrn_measured_fraction_theta_max 0.995
_diffrn_measurement_device_type 'Stoe IPDSII two-circle'
_diffrn_measurement_method \w
_diffrn_radiation_monochromator graphite
_diffrn_radiation_source 'fine-focus sealed tube'
_diffrn_radiation_type MoK\a
_diffrn_radiation_wavelength 0.71073
_diffrn_reflns_av_R_equivalents 0.0424
_diffrn_reflns_av_sigmaI/netI 0.0311
_diffrn_reflns_limit_h_max 8
_diffrn_reflns_limit_h_min -9
_diffrn_reflns_limit_k_max 9
_diffrn_reflns_limit_k_min -9
_diffrn_reflns_limit_l_max 26
_diffrn_reflns_limit_l_min -20
_diffrn_reflns_number 6824
_diffrn_reflns_theta_full 25.00
_diffrn_reflns_theta_max 27.54
_diffrn_reflns_theta_min 2.90
_diffrn_standards_number 0
_exptl_absorpt_coefficient_mu 0.325
_exptl_absorpt_correction_T_max 0.8675
_exptl_absorpt_correction_T_min 0.8569
_exptl_absorpt_correction_type multi-scan
_exptl_absorpt_process_details '(MULABS; Spek, 2003; Blessing, 1995)'
_exptl_crystal_colour colourless
_exptl_crystal_density_diffrn 1.371
_exptl_crystal_density_method 'not measured'
_exptl_crystal_description block
_exptl_crystal_F_000 496
_exptl_crystal_size_max 0.49
_exptl_crystal_size_mid 0.48
_exptl_crystal_size_min 0.45
_refine_diff_density_max 0.225
_refine_diff_density_min -0.180
_refine_ls_abs_structure_details 'Flack (1983), 1057 Friedel pairs'
_refine_ls_abs_structure_Flack 0.02(6)
_refine_ls_extinction_coef 0.068(5)
_refine_ls_extinction_expression Fc^*^=kFc[1+0.001xFc^2^\l^3^/sin(2\q)]^-1/4^
_refine_ls_extinction_method SHELXL97
_refine_ls_goodness_of_fit_ref 1.066
_refine_ls_hydrogen_treatment mixed
_refine_ls_matrix_type full
_refine_ls_number_parameters 158
_refine_ls_number_reflns 2586
_refine_ls_number_restraints 0
_refine_ls_restrained_S_all 1.066
_refine_ls_R_factor_all 0.0309
_refine_ls_R_factor_gt 0.0296
_refine_ls_shift/su_max 0.000
_refine_ls_shift/su_mean 0.000
_refine_ls_structure_factor_coef Fsqd
_refine_ls_weighting_details 'calc w=1/[\s^2^(Fo^2^)+(0.0479P)^2^+0.1411P] where P=(Fo^2^+2Fc^2^)/3'
_refine_ls_weighting_scheme calc
_refine_ls_wR_factor_gt 0.0784
_refine_ls_wR_factor_ref 0.0793
_reflns_number_gt 2490
_reflns_number_total 2586
_reflns_threshold_expression I>2\s(I)
_cod_data_source_file pv2011.cif
_cod_data_source_block I
_cod_depositor_comments
;
The following automatic conversions were performed:
'_symmetry_cell_setting' value 'Orthorhombic' changed to 'orthorhombic'
according to '/home/saulius/struct/CIF-dictionaries/cif_core.dic'
dictionary named 'cif_core.dic' version 2.4.1 from 2010-06-29.

Automatic conversion script
Id: cif_fix_enum 1527 2010-12-29 10:47:43Z saulius 

The following automatic conversions were performed:

'_symmetry_cell_setting' value 'Orthorhombic' changed to
'orthorhombic' according to
/home/saulius/struct/CIF-dictionaries/cif_core.dic dictionary named
'cif_core.dic' version 2.4.1 from 2010-06-29.

Automatic conversion script
Id: cif_fix_values 1715 2011-07-08 13:25:40Z adriana 
;
_cod_database_code 2213932
_cod_database_fobs_code 2213932

loop_
_symmetry_equiv_pos_as_xyz
'x, y, z'
'-x+1/2, -y, z+1/2'
'-x, y+1/2, -z+1/2'
'x+1/2, -y+1/2, -z'

loop_
_atom_site_type_symbol
_atom_site_label
_atom_site_fract_x
_atom_site_fract_y
_atom_site_fract_z
_atom_site_U_iso_or_equiv
_atom_site_adp_type
_atom_site_calc_flag
_atom_site_refinement_flags
_atom_site_occupancy
N N1 0.27972(17) 0.63969(16) 0.34303(6) 0.0225(3) Uani d . 1
H H1 0.306(3) 0.526(3) 0.3266(10) 0.031(5) Uiso d . 1
C C2 0.4382(2) 0.7638(2) 0.34089(7) 0.0252(3) Uani d . 1
H H2A 0.4121 0.8719 0.3672 0.030 Uiso calc R 1
H H2B 0.4611 0.8015 0.2953 0.030 Uiso calc R 1
C C3 0.6041(2) 0.66956(18) 0.36796(7) 0.0225(3) Uani d . 1
H H3 0.7030 0.7592 0.3741 0.027 Uiso calc R 1
C C4 0.5654(2) 0.57941(19) 0.43313(7) 0.0219(3) Uani d . 1
C C5 0.3868(2) 0.55552(18) 0.45376(7) 0.0213(3) Uani d . 1
C C6 0.2252(2) 0.60402(19) 0.41250(7) 0.0223(3) Uani d . 1
H H6A 0.1365 0.5050 0.4136 0.027 Uiso calc R 1
H H6B 0.1663 0.7117 0.4308 0.027 Uiso calc R 1
C C7 0.3526(2) 0.47986(19) 0.51550(7) 0.0230(3) Uani d . 1
C C8 0.4951(2) 0.4193(2) 0.55410(8) 0.0264(3) Uani d . 1
H H8 0.4719 0.3663 0.5954 0.032 Uiso calc R 1
C C9 0.6720(2) 0.4370(2) 0.53162(7) 0.0267(3) Uani d . 1
H H9 0.7691 0.3924 0.5573 0.032 Uiso calc R 1
C C10 0.7083(2) 0.5193(2) 0.47190(7) 0.0259(3) Uani d . 1
H H10 0.8297 0.5343 0.4577 0.031 Uiso calc R 1
C C11 0.1222(2) 0.7095(2) 0.30450(8) 0.0329(3) Uani d . 1
H H11A 0.0183 0.6297 0.3103 0.049 Uiso calc R 1
H H11B 0.1547 0.7148 0.2581 0.049 Uiso calc R 1
H H11C 0.0908 0.8295 0.3199 0.049 Uiso calc R 1
O O31 0.66470(15) 0.53406(15) 0.32328(6) 0.0266(3) Uani d . 1
H H31 0.689(3) 0.585(3) 0.2903(11) 0.036(6) Uiso d . 1
O O71 0.17572(16) 0.46923(16) 0.53358(6) 0.0288(3) Uani d . 1
H H71 0.164(4) 0.416(3) 0.5726(14) 0.055(7) Uiso d . 1
Cl Cl1 0.23462(5) 0.24143(5) 0.300840(16) 0.02720(12) Uani d . 1
O O1W 0.13199(19) 0.32949(16) 0.65313(6) 0.0327(3) Uani d . 1
H H1WA 0.158(4) 0.215(3) 0.6527(12) 0.048(6) Uiso d . 1
H H1WB 0.014(4) 0.328(4) 0.6626(13) 0.059(8) Uiso d . 1

loop_
_atom_site_aniso_label
_atom_site_aniso_U_11
_atom_site_aniso_U_22
_atom_site_aniso_U_33
_atom_site_aniso_U_12
_atom_site_aniso_U_13
_atom_site_aniso_U_23
N1 0.0220(6) 0.0246(6) 0.0208(6) 0.0007(5) -0.0004(5) 0.0000(4)
C2 0.0270(7) 0.0229(6) 0.0258(6) -0.0009(6) 0.0040(5) 0.0023(6)
C3 0.0227(7) 0.0214(6) 0.0235(7) -0.0017(6) 0.0035(6) -0.0011(5)
C4 0.0243(7) 0.0224(6) 0.0191(6) -0.0011(5) 0.0001(5) -0.0024(5)
C5 0.0230(7) 0.0209(6) 0.0201(6) -0.0006(6) 0.0009(5) -0.0017(5)
C6 0.0199(6) 0.0260(6) 0.0210(6) 0.0001(5) 0.0023(5) 0.0005(5)
C7 0.0258(7) 0.0224(6) 0.0207(6) -0.0007(5) 0.0019(6) -0.0023(5)
C8 0.0342(8) 0.0244(7) 0.0207(6) 0.0003(6) -0.0014(6) -0.0009(5)
C9 0.0280(7) 0.0281(7) 0.0238(7) 0.0017(6) -0.0066(6) -0.0016(6)
C10 0.0218(7) 0.0312(7) 0.0248(7) -0.0020(6) -0.0009(6) -0.0039(6)
C11 0.0265(7) 0.0426(8) 0.0295(7) 0.0063(6) -0.0046(6) 0.0075(7)
O31 0.0311(6) 0.0263(5) 0.0222(5) 0.0014(5) 0.0081(5) 0.0011(4)
O71 0.0274(6) 0.0329(6) 0.0262(5) -0.0015(5) 0.0054(5) 0.0039(5)
Cl1 0.02922(18) 0.02989(18) 0.02250(17) -0.00307(15) 0.00038(13) -0.00474(13)
O1W 0.0373(7) 0.0282(6) 0.0325(6) -0.0009(5) 0.0079(5) 0.0043(5)

loop_
_atom_type_symbol
_atom_type_description
_atom_type_scat_dispersion_real
_atom_type_scat_dispersion_imag
_atom_type_scat_source
C C 0.0033 0.0016 'International Tables Vol C Tables 4.2.6.8 and 6.1.1.4'
H H 0.0000 0.0000 'International Tables Vol C Tables 4.2.6.8 and 6.1.1.4'
Cl Cl 0.1484 0.1585 'International Tables Vol C Tables 4.2.6.8 and 6.1.1.4'
N N 0.0061 0.0033 'International Tables Vol C Tables 4.2.6.8 and 6.1.1.4'
O O 0.0106 0.0060 'International Tables Vol C Tables 4.2.6.8 and 6.1.1.4'

loop_
_geom_angle_atom_site_label_1
_geom_angle_atom_site_label_2
_geom_angle_atom_site_label_3
_geom_angle
C2 N1 C11 112.12(12)
C2 N1 C6 110.38(11)
C11 N1 C6 110.57(12)
C2 N1 H1 113.3(13)
C11 N1 H1 106.7(13)
C6 N1 H1 103.4(12)
N1 C2 C3 109.47(11)
N1 C2 H2A 109.8
C3 C2 H2A 109.8
N1 C2 H2B 109.8
C3 C2 H2B 109.8
H2A C2 H2B 108.2
O31 C3 C2 110.32(12)
O31 C3 C4 107.67(11)
C2 C3 C4 111.96(12)
O31 C3 H3 108.9
C2 C3 H3 108.9
C4 C3 H3 108.9
C10 C4 C5 120.15(13)
C10 C4 C3 119.93(13)
C5 C4 C3 119.92(13)
C4 C5 C7 119.48(13)
C4 C5 C6 123.27(12)
C7 C5 C6 117.24(13)
N1 C6 C5 111.15(12)
N1 C6 H6A 109.4
C5 C6 H6A 109.4
N1 C6 H6B 109.4
C5 C6 H6B 109.4
H6A C6 H6B 108.0
O71 C7 C8 123.60(14)
O71 C7 C5 116.10(14)
C8 C7 C5 120.29(14)
C9 C8 C7 119.47(14)
C9 C8 H8 120.3
C7 C8 H8 120.3
C8 C9 C10 120.83(14)
C8 C9 H9 119.6
C10 C9 H9 119.6
C9 C10 C4 119.65(14)
C9 C10 H10 120.2
C4 C10 H10 120.2
N1 C11 H11A 109.5
N1 C11 H11B 109.5
H11A C11 H11B 109.5
N1 C11 H11C 109.5
H11A C11 H11C 109.5
H11B C11 H11C 109.5
C3 O31 H31 105.8(16)
C7 O71 H71 111.2(18)
H1WA O1W H1WB 102(3)

loop_
_geom_bond_atom_site_label_1
_geom_bond_atom_site_label_2
_geom_bond_distance
N1 C2 1.4957(19)
N1 C11 1.500(2)
N1 C6 1.5017(18)
N1 H1 0.94(2)
C2 C3 1.519(2)
C2 H2A 0.9900
C2 H2B 0.9900
C3 O31 1.4369(18)
C3 C4 1.5218(19)
C3 H3 1.0000
C4 C10 1.396(2)
C4 C5 1.398(2)
C5 C7 1.407(2)
C5 C6 1.507(2)
C6 H6A 0.9900
C6 H6B 0.9900
C7 O71 1.3611(19)
C7 C8 1.393(2)
C8 C9 1.392(2)
C8 H8 0.9500
C9 C10 1.395(2)
C9 H9 0.9500
C10 H10 0.9500
C11 H11A 0.9800
C11 H11B 0.9800
C11 H11C 0.9800
O31 H31 0.79(2)
O71 H71 0.90(3)
O1W H1WA 0.88(3)
O1W H1WB 0.89(3)

loop_
_geom_hbond_atom_site_label_D
_geom_hbond_atom_site_label_H
_geom_hbond_atom_site_label_A
_geom_hbond_site_symmetry_A
_geom_hbond_distance_DH
_geom_hbond_distance_HA
_geom_hbond_distance_DA
_geom_hbond_angle_DHA
O1W H1WA O31 4_456 0.88(3) 1.93(3) 2.7733(17) 161(2)
N1 H1 Cl1 . 0.94(2) 2.25(2) 3.1204(13) 153.6(17)
O31 H31 Cl1 3_655 0.79(2) 2.28(2) 3.0682(12) 177(2)
O71 H71 O1W . 0.90(3) 1.79(3) 2.6803(17) 174(2)
O1W H1WB Cl1 4_456 0.89(3) 2.26(3) 3.1299(14) 165(3)

loop_
_geom_torsion_atom_site_label_1
_geom_torsion_atom_site_label_2
_geom_torsion_atom_site_label_3
_geom_torsion_atom_site_label_4
_geom_torsion
C11 N1 C2 C3 -167.99(12)
C6 N1 C2 C3 68.26(15)
N1 C2 C3 O31 70.79(15)
N1 C2 C3 C4 -49.10(16)
O31 C3 C4 C10 72.13(16)
C2 C3 C4 C10 -166.44(13)
O31 C3 C4 C5 -107.27(15)
C2 C3 C4 C5 14.16(18)
C10 C4 C5 C7 3.7(2)
C3 C4 C5 C7 -176.94(12)
C10 C4 C5 C6 -175.23(14)
C3 C4 C5 C6 4.2(2)
C2 N1 C6 C5 -48.40(15)
C11 N1 C6 C5 -173.04(12)
C4 C5 C6 N1 12.93(18)
C7 C5 C6 N1 -165.99(12)
C4 C5 C7 O71 176.75(13)
C6 C5 C7 O71 -4.29(19)
C4 C5 C7 C8 -3.9(2)
C6 C5 C7 C8 175.06(13)
O71 C7 C8 C9 -179.57(15)
C5 C7 C8 C9 1.1(2)
C7 C8 C9 C10 1.9(2)
C8 C9 C10 C4 -2.1(2)
C5 C4 C10 C9 -0.7(2)
C3 C4 C10 C9 179.92(13)

loop_
_cod_related_entry_id
_cod_related_entry_database
_cod_related_entry_code
1 ChemSpider 21184904
